data_7113575
loop_
_publ_author_name
'Liu, Hong-Min'
'Zhang, Fuyi'
'Zou, Da-Peng'

_publ_section_title
;
 Stereoselective synthesis of 2,2-bis(C-branched-chain)glucopyranosid-3-ulose
 via an autoxidation--Michael addition reaction
;
_journal_coden_ASTM CHCOFS
_journal_issue 16
_journal_name_full
;
 Chemical Communications (Cambridge, United Kingdom)
;
_journal_page_first 2044
_journal_page_last 2045
_journal_paper_doi 10.1039/b306227a
_journal_year 2003
_chemical_formula_sum 'C18 H18 N0 O9'
_chemical_formula_weight 378.32
_space_group_IT_number 19
_symmetry_cell_setting orthorhombic
_symmetry_space_group_name_Hall 'P 2ac 2ab'
_symmetry_space_group_name_H-M 'P 21 21 21'
_atom_sites_solution_hydrogens geom
_atom_sites_solution_primary direct
_atom_sites_solution_secondary difmap
_audit_creation_method SHELXL-97
_cell_angle_alpha 90.00
_cell_angle_beta 90.00
_cell_angle_gamma 90.00
_cell_formula_units_Z 4
_cell_length_a 6.3659(13)
_cell_length_b 11.591(2)
_cell_length_c 23.782(5)
_cell_measurement_reflns_used 180
_cell_measurement_temperature 291(2)
_cell_measurement_theta_max 25.4
_cell_measurement_theta_min 2
_cell_volume 1754.8(6)
_computing_cell_refinement raxis
_computing_data_collection raxis
_computing_data_reduction raxis
_computing_molecular_graphics texsan
_computing_publication_material texsan
_computing_structure_refinement 'SHELXL-97 (Sheldrick, 1997)'
_computing_structure_solution 'SHELXS-97 (Sheldrick, 1990)'
_diffrn_ambient_temperature 291(2)
_diffrn_measured_fraction_theta_full 0.925
_diffrn_measured_fraction_theta_max 0.925
_diffrn_measurement_device_type R-axis-IV
_diffrn_measurement_method 'Osillation frames'
_diffrn_radiation_monochromator graphite
_diffrn_radiation_source 'fine-focus sealed tube'
_diffrn_radiation_type MoK\a
_diffrn_radiation_wavelength 0.71073
_diffrn_reflns_av_R_equivalents 0.0412
_diffrn_reflns_av_sigmaI/netI 0.0747
_diffrn_reflns_limit_h_max 8
_diffrn_reflns_limit_h_min -8
_diffrn_reflns_limit_k_max 0
_diffrn_reflns_limit_k_min -15
_diffrn_reflns_limit_l_max 30
_diffrn_reflns_limit_l_min -30
_diffrn_reflns_number 5999
_diffrn_reflns_theta_full 27.53
_diffrn_reflns_theta_max 27.53
_diffrn_reflns_theta_min 1.71
_exptl_absorpt_coefficient_mu 0.116
_exptl_absorpt_correction_T_max 0.9771
_exptl_absorpt_correction_T_min 0.9659
_exptl_crystal_colour colorless
_exptl_crystal_density_diffrn 1.432
_exptl_crystal_density_method 'not measured'
_exptl_crystal_description prismatic
_exptl_crystal_F_000 792
_exptl_crystal_size_max 0.30
_exptl_crystal_size_mid 0.20
_exptl_crystal_size_min 0.20
_refine_diff_density_max 0.152
_refine_diff_density_min -0.284
_refine_diff_density_rms 0.044
_refine_ls_abs_structure_details 'Flack H D (1983), Acta Cryst. A39, 876-881'
_refine_ls_abs_structure_Flack 0.8(14)
_refine_ls_extinction_method none
_refine_ls_goodness_of_fit_ref 1.021
_refine_ls_hydrogen_treatment mixed
_refine_ls_matrix_type full
_refine_ls_number_parameters 244
_refine_ls_number_reflns 3520
_refine_ls_number_restraints 0
_refine_ls_restrained_S_all 1.021
_refine_ls_R_factor_all 0.0993
_refine_ls_R_factor_gt 0.0557
_refine_ls_shift/su_max 0.000
_refine_ls_shift/su_mean 0.000
_refine_ls_structure_factor_coef Fsqd
_refine_ls_weighting_details 'calc w=1/[\s^2^(Fo^2^)+(0.0571P)^2^+0.0000P] where P=(Fo^2^+2Fc^2^)/3'
_refine_ls_weighting_scheme calc
_refine_ls_wR_factor_gt 0.1064
_refine_ls_wR_factor_ref 0.1184
_reflns_number_gt 2474
_reflns_number_total 3520
_reflns_threshold_expression >2sigma(I)
_cod_duplicate_entry 7103852
_cod_data_source_file b306227a.txt
_cod_data_source_block compound_7
_cod_original_sg_symbol_H-M p2(1)2(1)2(1)
_cod_database_code 7113575

loop_
_symmetry_equiv_pos_as_xyz
'x, y, z'
'-x+1/2, -y, z+1/2'
'-x, y+1/2, -z+1/2'
'x+1/2, -y+1/2, -z'

loop_
_atom_site_label
_atom_site_type_symbol
_atom_site_fract_x
_atom_site_fract_y
_atom_site_fract_z
_atom_site_U_iso_or_equiv
_atom_site_adp_type
_atom_site_occupancy
_atom_site_symmetry_multiplicity
_atom_site_calc_flag
_atom_site_refinement_flags
O1 O 0.7481(4) 0.57590(17) -0.00019(8) 0.0502(6) Uani 1 1 d .
O2 O 0.3673(4) 0.23197(17) 0.13605(10) 0.0633(7) Uani 1 1 d .
O3 O 0.3613(4) 0.42576(15) 0.13265(8) 0.0468(6) Uani 1 1 d .
O4 O 0.4249(3) 0.67819(15) 0.16629(8) 0.0374(5) Uani 1 1 d .
O5 O 0.9037(3) 0.59804(15) 0.08923(8) 0.0401(5) Uani 1 1 d .
O6 O 0.6697(3) 0.82983(15) 0.17125(9) 0.0490(5) Uani 1 1 d .
O7 O 0.8799(4) 0.2629(2) 0.01844(11) 0.0739(8) Uani 1 1 d .
O8 O 0.7749(4) 0.15617(16) 0.09195(9) 0.0638(7) Uani 1 1 d .
O9 O 0.3404(4) 0.56766(19) 0.06555(9) 0.0645(7) Uani 1 1 d .
H9A H 0.2472 0.6017 0.0826 0.097 Uiso 1 1 calc R
C1 C 0.8268(5) 0.5189(2) 0.04691(11) 0.0401(7) Uani 1 1 d .
H1A H 0.9391 0.4659 0.0357 0.048 Uiso 1 1 calc R
C2 C 0.6483(5) 0.4520(2) 0.07313(10) 0.0339(6) Uani 1 1 d .
C3 C 0.4760(5) 0.5152(2) 0.10395(11) 0.0346(7) Uani 1 1 d .
C4 C 0.5782(5) 0.6008(2) 0.14384(11) 0.0331(6) Uani 1 1 d .
H4A H 0.6476 0.5592 0.1745 0.040 Uiso 1 1 calc R
C5 C 0.7403(4) 0.6713(2) 0.11102(12) 0.0355(6) Uani 1 1 d .
H5A H 0.6707 0.7112 0.0798 0.043 Uiso 1 1 calc R
C6 C 0.8379(5) 0.7595(2) 0.15032(14) 0.0493(8) Uani 1 1 d .
H6A H 0.9091 0.7211 0.1811 0.059 Uiso 1 1 calc R
H6B H 0.9392 0.8065 0.1303 0.059 Uiso 1 1 calc R
C7 C 0.9043(8) 0.6204(4) -0.03551(17) 0.0984(17) Uani 1 1 d .
H7A H 0.8399 0.6593 -0.0667 0.148 Uiso 1 1 calc R
H7B H 0.9905 0.5585 -0.0492 0.148 Uiso 1 1 calc R
H7C H 0.9896 0.6740 -0.0149 0.148 Uiso 1 1 calc R
C8 C 0.6288(5) 0.3394(2) 0.08188(12) 0.0398(7) Uani 1 1 d .
C9 C 0.7755(5) 0.2489(2) 0.06038(14) 0.0463(8) Uani 1 1 d .
C10 C 0.9248(7) 0.0667(3) 0.07572(17) 0.0823(13) Uani 1 1 d .
H10A H 0.9127 0.0024 0.1010 0.123 Uiso 1 1 calc R
H10B H 1.0649 0.0972 0.0775 0.123 Uiso 1 1 calc R
H10C H 0.8954 0.0417 0.0380 0.123 Uiso 1 1 calc R
C11 C 0.5244(5) 0.7642(3) 0.20228(12) 0.0418(7) Uani 1 1 d .
H11A H 0.5957 0.7260 0.2337 0.050 Uiso 1 1 calc R
C12 C 0.3503(5) 0.8399(2) 0.22420(11) 0.0404(7) Uani 1 1 d .
C13 C 0.2227(6) 0.7980(2) 0.26679(12) 0.0484(8) Uani 1 1 d .
H13A H 0.2526 0.7266 0.2828 0.058 Uiso 1 1 calc R
C14 C 0.0533(6) 0.8597(3) 0.28567(14) 0.0545(9) Uani 1 1 d .
H14A H -0.0323 0.8296 0.3138 0.065 Uiso 1 1 calc R
C15 C 0.0092(6) 0.9675(3) 0.26281(14) 0.0535(9) Uani 1 1 d .
H15A H -0.1053 1.0100 0.2755 0.064 Uiso 1 1 calc R
C16 C 0.1368(6) 1.0104(3) 0.22130(13) 0.0522(9) Uani 1 1 d .
H16A H 0.1081 1.0824 0.2059 0.063 Uiso 1 1 calc R
C17 C 0.3076(5) 0.9480(2) 0.20198(12) 0.0447(8) Uani 1 1 d .
H17A H 0.3936 0.9786 0.1741 0.054 Uiso 1 1 calc R
C18 C 0.4429(5) 0.3191(2) 0.11896(13) 0.0449(8) Uani 1 1 d .

loop_
_atom_site_aniso_label
_atom_site_aniso_U_11
_atom_site_aniso_U_22
_atom_site_aniso_U_33
_atom_site_aniso_U_23
_atom_site_aniso_U_13
_atom_site_aniso_U_12
O1 0.0522(15) 0.0602(12) 0.0382(10) 0.0078(10) 0.0057(11) -0.0109(12)
O2 0.0698(19) 0.0388(11) 0.0812(17) 0.0020(12) 0.0307(14) -0.0121(12)
O3 0.0466(15) 0.0358(9) 0.0578(12) -0.0036(10) 0.0236(11) -0.0086(10)
O4 0.0331(11) 0.0356(9) 0.0435(11) -0.0063(9) 0.0024(9) -0.0011(9)
O5 0.0256(12) 0.0448(11) 0.0501(12) -0.0048(10) 0.0041(10) -0.0001(9)
O6 0.0365(12) 0.0392(9) 0.0714(14) -0.0144(11) 0.0035(11) -0.0031(11)
O7 0.076(2) 0.0636(14) 0.0822(18) -0.0015(13) 0.0396(16) 0.0159(15)
O8 0.0853(19) 0.0411(11) 0.0649(14) 0.0012(11) 0.0131(14) 0.0194(13)
O9 0.0491(15) 0.0734(14) 0.0710(15) -0.0020(13) 0.0041(14) 0.0105(13)
C1 0.0401(19) 0.0392(14) 0.0409(15) -0.0023(13) 0.0075(14) -0.0014(14)
C2 0.0294(16) 0.0393(14) 0.0330(13) -0.0012(12) 0.0034(13) 0.0008(13)
C3 0.0265(17) 0.0364(14) 0.0410(15) 0.0036(13) 0.0036(13) 0.0027(12)
C4 0.0269(16) 0.0368(14) 0.0358(14) 0.0018(12) 0.0010(13) 0.0055(12)
C5 0.0271(16) 0.0357(13) 0.0437(15) 0.0028(13) 0.0059(13) 0.0040(13)
C6 0.0342(19) 0.0472(16) 0.066(2) -0.0140(16) 0.0024(17) -0.0039(16)
C7 0.083(4) 0.148(4) 0.065(3) 0.040(3) 0.014(3) -0.039(3)
C8 0.0385(18) 0.0368(14) 0.0440(16) -0.0011(13) 0.0043(14) 0.0020(14)
C9 0.049(2) 0.0364(14) 0.0539(18) -0.0061(15) 0.0060(17) 0.0040(15)
C10 0.094(3) 0.057(2) 0.096(3) -0.011(2) 0.000(3) 0.036(2)
C11 0.0412(19) 0.0437(16) 0.0405(15) -0.0032(14) -0.0010(15) -0.0014(15)
C12 0.0411(18) 0.0421(16) 0.0380(15) -0.0109(14) -0.0060(15) 0.0036(15)
C13 0.052(2) 0.0465(17) 0.0462(18) -0.0043(14) 0.0011(17) -0.0065(16)
C14 0.054(2) 0.055(2) 0.055(2) -0.0123(16) 0.0142(18) -0.0051(17)
C15 0.045(2) 0.0564(19) 0.059(2) -0.0227(17) 0.0038(18) 0.0031(16)
C16 0.060(2) 0.0457(17) 0.0512(18) -0.0110(15) -0.0073(18) 0.0100(17)
C17 0.049(2) 0.0448(15) 0.0399(15) -0.0075(13) 0.0030(15) 0.0039(15)
C18 0.0466(19) 0.0370(14) 0.0509(18) 0.0012(15) 0.0108(16) -0.0045(15)

loop_
_atom_type_symbol
_atom_type_description
_atom_type_scat_dispersion_real
_atom_type_scat_dispersion_imag
_atom_type_scat_source
C C 0.0033 0.0016 'International Tables Vol C Tables 4.2.6.8 and 6.1.1.4'
H H 0.0000 0.0000 'International Tables Vol C Tables 4.2.6.8 and 6.1.1.4'
N N 0.0061 0.0033 'International Tables Vol C Tables 4.2.6.8 and 6.1.1.4'
O O 0.0106 0.0060 'International Tables Vol C Tables 4.2.6.8 and 6.1.1.4'

loop_
_geom_angle_atom_site_label_1
_geom_angle_atom_site_label_2
_geom_angle_atom_site_label_3
_geom_angle
C1 O1 C7 113.7(3)
C18 O3 C3 110.0(2)
C4 O4 C11 110.6(2)
C5 O5 C1 112.3(2)
C11 O6 C6 111.4(2)
C9 O8 C10 115.4(3)
O1 C1 O5 112.3(2)
O1 C1 C2 107.7(3)
O5 C1 C2 107.0(2)
C8 C2 C3 109.5(3)
C8 C2 C1 129.8(3)
C3 C2 C1 119.9(2)
O9 C3 O3 108.1(2)
O9 C3 C2 110.1(2)
O3 C3 C2 104.4(2)
O9 C3 C4 112.9(2)
O3 C3 C4 113.0(2)
C2 C3 C4 108.0(2)
O4 C4 C3 110.6(2)
O4 C4 C5 108.39(19)
C3 C4 C5 108.6(2)
O5 C5 C6 108.8(2)
O5 C5 C4 110.8(2)
C6 C5 C4 108.8(2)
O6 C6 C5 106.9(2)
C2 C8 C18 108.8(2)
C2 C8 C9 125.3(3)
C18 C8 C9 125.9(2)
O7 C9 O8 125.7(3)
O7 C9 C8 122.1(3)
O8 C9 C8 112.2(3)
O6 C11 O4 110.3(2)
O6 C11 C12 110.5(2)
O4 C11 C12 106.4(2)
C17 C12 C13 118.7(3)
C17 C12 C11 122.6(3)
C13 C12 C11 118.6(3)
C14 C13 C12 121.1(3)
C13 C14 C15 120.0(3)
C16 C15 C14 119.1(3)
C15 C16 C17 121.0(3)
C16 C17 C12 120.0(3)
O2 C18 O3 121.8(3)
O2 C18 C8 130.9(3)
O3 C18 C8 107.2(2)

loop_
_geom_bond_atom_site_label_1
_geom_bond_atom_site_label_2
_geom_bond_distance
O1 C1 1.394(3)
O1 C7 1.400(5)
O2 C18 1.190(3)
O3 C18 1.380(3)
O3 C3 1.440(3)
O4 C4 1.429(3)
O4 C11 1.458(3)
O5 C5 1.439(3)
O5 C1 1.447(3)
O6 C11 1.407(3)
O6 C6 1.435(4)
O7 C9 1.210(4)
O8 C9 1.311(4)
O8 C10 1.462(4)
O9 C3 1.396(3)
C1 C2 1.510(4)
C2 C8 1.327(4)
C2 C3 1.509(4)
C3 C4 1.519(4)
C4 C5 1.531(4)
C5 C6 1.518(4)
C8 C18 1.495(4)
C8 C9 1.495(4)
C11 C12 1.507(4)
C12 C17 1.386(4)
C12 C13 1.387(4)
C13 C14 1.370(5)
C14 C15 1.391(5)
C15 C16 1.371(5)
C16 C17 1.384(4)

loop_
_geom_torsion_atom_site_label_1
_geom_torsion_atom_site_label_2
_geom_torsion_atom_site_label_3
_geom_torsion_atom_site_label_4
_geom_torsion
C7 O1 C1 O5 75.7(4)
C7 O1 C1 C2 -166.7(3)
C5 O5 C1 O1 62.5(3)
C5 O5 C1 C2 -55.5(3)
O1 C1 C2 C8 119.8(3)
O5 C1 C2 C8 -119.2(3)
O1 C1 C2 C3 -72.2(3)
O5 C1 C2 C3 48.8(3)
C18 O3 C3 O9 113.9(3)
C18 O3 C3 C2 -3.2(3)
C18 O3 C3 C4 -120.4(3)
C8 C2 C3 O9 -113.9(3)
C1 C2 C3 O9 75.8(3)
C8 C2 C3 O3 1.9(3)
C1 C2 C3 O3 -168.4(2)
C8 C2 C3 C4 122.4(3)
C1 C2 C3 C4 -47.8(3)
C11 O4 C4 C3 -177.0(2)
C11 O4 C4 C5 -58.1(3)
O9 C3 C4 O4 47.1(3)
O3 C3 C4 O4 -76.0(3)
C2 C3 C4 O4 169.0(2)
O9 C3 C4 C5 -71.7(3)
O3 C3 C4 C5 165.2(2)
C2 C3 C4 C5 50.2(3)
C1 O5 C5 C6 -174.1(2)
C1 O5 C5 C4 66.3(3)
O4 C4 C5 O5 177.7(2)
C3 C4 C5 O5 -62.1(3)
O4 C4 C5 C6 58.1(3)
C3 C4 C5 C6 178.2(2)
C11 O6 C6 C5 62.1(3)
O5 C5 C6 O6 -179.6(2)
C4 C5 C6 O6 -58.7(3)
C3 C2 C8 C18 0.1(3)
C1 C2 C8 C18 169.1(3)
C3 C2 C8 C9 -177.2(3)
C1 C2 C8 C9 -8.2(5)
C10 O8 C9 O7 4.0(5)
C10 O8 C9 C8 -176.1(3)
C2 C8 C9 O7 -26.3(5)
C18 C8 C9 O7 156.9(3)
C2 C8 C9 O8 153.8(3)
C18 C8 C9 O8 -23.0(4)
C6 O6 C11 O4 -63.1(3)
C6 O6 C11 C12 179.6(2)
C4 O4 C11 O6 60.9(3)
C4 O4 C11 C12 -179.3(2)
O6 C11 C12 C17 18.6(4)
O4 C11 C12 C17 -101.2(3)
O6 C11 C12 C13 -164.0(3)
O4 C11 C12 C13 76.2(3)
C17 C12 C13 C14 2.0(4)
C11 C12 C13 C14 -175.5(3)
C12 C13 C14 C15 -1.3(5)
C13 C14 C15 C16 0.2(5)
C14 C15 C16 C17 0.1(5)
C15 C16 C17 C12 0.7(5)
C13 C12 C17 C16 -1.8(4)
C11 C12 C17 C16 175.6(3)
C3 O3 C18 O2 -176.9(3)
C3 O3 C18 C8 3.3(3)
C2 C8 C18 O2 178.2(4)
C9 C8 C18 O2 -4.6(6)
C2 C8 C18 O3 -2.1(3)
C9 C8 C18 O3 175.1(3)
